data_7121281
loop_
_publ_author_name
'Yao, Changguang'
'Wang, Xiufang'
'Huang, Kuo-Wei'

_publ_section_title
;
 Nitrogen atom transfer mediated by a new PN<sup>3</sup>P-pincer nickel
 core via a putative nitrido nickel intermediate.
;
_journal_issue 32
_journal_name_full 'Chemical communications (Cambridge, England)'
_journal_page_first 3940
_journal_page_last 3943
_journal_paper_doi 10.1039/c7cc09804a
_journal_volume 54
_journal_year 2018
_chemical_formula_sum 'C39 H64 N5 Ni P2'
_chemical_formula_weight 723.60
_chemical_name_systematic complex-3b
_space_group_IT_number 14
_space_group_name_Hall '-P 2ybc'
_space_group_name_H-M_alt 'P 1 21/c 1'
_symmetry_cell_setting monoclinic
_symmetry_space_group_name_Hall '-P 2ybc'
_symmetry_space_group_name_H-M 'P 1 21/c 1'
_atom_sites_solution_hydrogens geom
_atom_sites_solution_primary direct
_atom_sites_solution_secondary difmap
_audit_creation_method SHELXL-97
_audit_update_record
;
2017-12-14 deposited with the CCDC.
2018-02-13 downloaded from the CCDC.
;
_cell_angle_alpha 90.00
_cell_angle_beta 90.8000(10)
_cell_angle_gamma 90.00
_cell_formula_units_Z 8
_cell_length_a 8.5405(2)
_cell_length_b 23.6154(6)
_cell_length_c 41.0704(10)
_cell_measurement_reflns_used 9796
_cell_measurement_temperature 181(2)
_cell_measurement_theta_max 68.22
_cell_measurement_theta_min 2.85
_cell_volume 8282.6(4)
_computing_structure_refinement 'SHELXL-97 (Sheldrick, 1997)'
_computing_structure_solution 'SHELXS-97 (Sheldrick, 1990)'
_diffrn_ambient_temperature 181(2)
_diffrn_measured_fraction_theta_full 0.992
_diffrn_measured_fraction_theta_max 0.992
_diffrn_measurement_device_type 'CCD area detector'
_diffrn_measurement_method 'phi and omega scans'
_diffrn_radiation_monochromator graphite
_diffrn_radiation_source 'fine-focus sealed tube'
_diffrn_radiation_type CuK\a
_diffrn_radiation_wavelength 1.54178
_diffrn_reflns_av_R_equivalents 0.1072
_diffrn_reflns_av_sigmaI/netI 0.0370
_diffrn_reflns_limit_h_max 10
_diffrn_reflns_limit_h_min -10
_diffrn_reflns_limit_k_max 28
_diffrn_reflns_limit_k_min -28
_diffrn_reflns_limit_l_max 49
_diffrn_reflns_limit_l_min -49
_diffrn_reflns_number 236639
_diffrn_reflns_theta_full 68.80
_diffrn_reflns_theta_max 68.80
_diffrn_reflns_theta_min 2.15
_exptl_absorpt_coefficient_mu 1.636
_exptl_absorpt_correction_T_max 0.7915
_exptl_absorpt_correction_T_min 0.7356
_exptl_absorpt_correction_type multi-scan
_exptl_crystal_density_diffrn 1.161
_exptl_crystal_density_method 'not measured'
_exptl_crystal_description block
_exptl_crystal_F_000 3128
_exptl_crystal_size_max 0.20
_exptl_crystal_size_mid 0.18
_exptl_crystal_size_min 0.15
_refine_diff_density_max 1.848
_refine_diff_density_min -0.692
_refine_diff_density_rms 0.085
_refine_ls_extinction_method none
_refine_ls_goodness_of_fit_ref 1.028
_refine_ls_hydrogen_treatment constr
_refine_ls_matrix_type full
_refine_ls_number_parameters 869
_refine_ls_number_reflns 15235
_refine_ls_number_restraints 14
_refine_ls_restrained_S_all 1.031
_refine_ls_R_factor_all 0.1070
_refine_ls_R_factor_gt 0.0882
_refine_ls_shift/su_max 0.004
_refine_ls_shift/su_mean 0.000
_refine_ls_structure_factor_coef Fsqd
_refine_ls_weighting_details 'calc w=1/[\s^2^(Fo^2^)+(0.1322P)^2^+20.4090P] where P=(Fo^2^+2Fc^2^)/3'
_refine_ls_weighting_scheme calc
_refine_ls_wR_factor_gt 0.2501
_refine_ls_wR_factor_ref 0.2656
_reflns_number_gt 12178
_reflns_number_total 15235
_reflns_threshold_expression >2sigma(I)
_cod_data_source_file c7cc09804a2.cif
_cod_data_source_block ycg-8
_cod_depositor_comments
;
The following automatic conversions were performed:

'_symmetry_cell_setting' value 'Monoclinic' changed to 'monoclinic'
according to
/home/data/users/saulius/crontab/automatic-downloads/rss-feeds/RSC/lib/dictionaries/cif_core.dic
dictionary named 'cif_core.dic' version 2.4.2 from 2011-04-26.

Automatic conversion script
Id: cif_fix_values 4973 2017-02-22 13:04:09Z antanas 

2018-02-20
Z value and formula fixed to values more according to usual
chemical conventions.                 miguel

 Adding full bibliography for 7121278--7121283.cif.
;
_cod_original_sg_symbol_H-M 'P2(1)/c  '
_cod_original_formula_sum 'C78 H128 N10 Ni2 P4'
_cod_original_formula_units_Z 4
_cod_original_formula_weight 1447.20
_cod_database_code 7121281

loop_
_symmetry_equiv_pos_as_xyz
'x, y, z'
'-x, y+1/2, -z+1/2'
'-x, -y, -z'
'x, -y-1/2, z-1/2'

loop_
_atom_site_label
_atom_site_type_symbol
_atom_site_fract_x
_atom_site_fract_y
_atom_site_fract_z
_atom_site_U_iso_or_equiv
_atom_site_adp_type
_atom_site_occupancy
_atom_site_symmetry_multiplicity
_atom_site_calc_flag
_atom_site_refinement_flags
C1 C -0.1003(6) 0.7471(2) 0.55211(11) 0.0492(12) Uani 1 1 d .
C2 C -0.1399(9) 0.6989(2) 0.57433(13) 0.0682(17) Uani 1 1 d .
C3 C -0.1262(11) 0.6434(3) 0.55901(17) 0.093(2) Uani 1 1 d .
H3 H -0.1549 0.6114 0.5716 0.111 Uiso 1 1 calc R
C4 C -0.0757(11) 0.6337(3) 0.52822(18) 0.098(3) Uani 1 1 d .
C5 C -0.0305(8) 0.6830(3) 0.50888(13) 0.0682(16) Uani 1 1 d .
C6 C -0.3130(13) 0.7057(3) 0.5855(3) 0.122(4) Uani 1 1 d .
H6A H -0.3332 0.6772 0.6026 0.146 Uiso 1 1 calc R
H6B H -0.3244 0.7435 0.5955 0.146 Uiso 1 1 calc R
C7 C -0.4320(14) 0.6997(6) 0.5604(4) 0.191(7) Uani 1 1 d .
H7A H -0.4174 0.7289 0.5438 0.287 Uiso 1 1 calc R
H7B H -0.5357 0.7040 0.5701 0.287 Uiso 1 1 calc R
H7C H -0.4238 0.6622 0.5504 0.287 Uiso 1 1 calc R
C8 C -0.0442(15) 0.7041(3) 0.60566(18) 0.123(4) Uani 1 1 d .
H8A H -0.0609 0.7422 0.6151 0.148 Uiso 1 1 calc R
H8B H -0.0820 0.6758 0.6215 0.148 Uiso 1 1 calc R
C9 C 0.1250(18) 0.6955(5) 0.6008(4) 0.222(9) Uani 1 1 d .
H9A H 0.1443 0.6559 0.5949 0.334 Uiso 1 1 calc R
H9B H 0.1823 0.7045 0.6209 0.334 Uiso 1 1 calc R
H9C H 0.1607 0.7203 0.5833 0.334 Uiso 1 1 calc R
C10 C -0.095(2) 0.5797(5) 0.5089(4) 0.237(10) Uani 1 1 d D
H10A H -0.1751 0.5853 0.4916 0.285 Uiso 1 1 calc R
H10B H 0.0053 0.5701 0.4984 0.285 Uiso 1 1 calc R
C11 C -0.142(3) 0.5326(9) 0.5302(5) 0.303(11) Uani 1 1 d DU
H11A H -0.2319 0.5444 0.5433 0.455 Uiso 1 1 calc R
H11B H -0.0548 0.5223 0.5447 0.455 Uiso 1 1 calc R
H11C H -0.1720 0.4998 0.5169 0.455 Uiso 1 1 calc R
C12 C 0.0865(6) 0.8887(2) 0.55818(13) 0.0553(13) Uani 1 1 d .
C13 C 0.2224(7) 0.8466(3) 0.56116(16) 0.0726(17) Uani 1 1 d .
H13A H 0.2522 0.8338 0.5394 0.109 Uiso 1 1 calc R
H13B H 0.1898 0.8140 0.5742 0.109 Uiso 1 1 calc R
H13C H 0.3120 0.8651 0.5718 0.109 Uiso 1 1 calc R
C14 C 0.1408(8) 0.9389(3) 0.53928(18) 0.088(2) Uani 1 1 d .
H14A H 0.0665 0.9701 0.5419 0.132 Uiso 1 1 calc R
H14B H 0.1472 0.9289 0.5162 0.132 Uiso 1 1 calc R
H14C H 0.2444 0.9506 0.5474 0.132 Uiso 1 1 calc R
C15 C 0.0378(8) 0.9062(3) 0.59274(16) 0.0799(19) Uani 1 1 d .
H15A H 0.1303 0.9187 0.6051 0.120 Uiso 1 1 calc R
H15B H -0.0099 0.8738 0.6037 0.120 Uiso 1 1 calc R
H15C H -0.0381 0.9373 0.5913 0.120 Uiso 1 1 calc R
C16 C -0.2567(6) 0.8900(2) 0.53014(13) 0.0533(13) Uani 1 1 d .
C17 C -0.3666(7) 0.8498(3) 0.51222(18) 0.0783(19) Uani 1 1 d .
H17A H -0.4678 0.8685 0.5085 0.117 Uiso 1 1 calc R
H17B H -0.3817 0.8157 0.5253 0.117 Uiso 1 1 calc R
H17C H -0.3212 0.8394 0.4913 0.117 Uiso 1 1 calc R
C18 C -0.2290(8) 0.9417(3) 0.50903(17) 0.0776(19) Uani 1 1 d .
H18A H -0.1722 0.9304 0.4895 0.116 Uiso 1 1 calc R
H18B H -0.1670 0.9695 0.5213 0.116 Uiso 1 1 calc R
H18C H -0.3299 0.9584 0.5027 0.116 Uiso 1 1 calc R
C19 C -0.3315(7) 0.9077(3) 0.56238(15) 0.0735(17) Uani 1 1 d .
H19A H -0.4391 0.9205 0.5582 0.110 Uiso 1 1 calc R
H19B H -0.2707 0.9386 0.5722 0.110 Uiso 1 1 calc R
H19C H -0.3324 0.8753 0.5773 0.110 Uiso 1 1 calc R
C20 C 0.2823(7) 0.7274(4) 0.45150(18) 0.089(2) Uani 1 1 d .
C21 C 0.3223(10) 0.6736(5) 0.4333(3) 0.137(4) Uani 1 1 d .
H21A H 0.2816 0.6761 0.4109 0.206 Uiso 1 1 calc R
H21B H 0.2749 0.6411 0.4442 0.206 Uiso 1 1 calc R
H21C H 0.4363 0.6688 0.4330 0.206 Uiso 1 1 calc R
C22 C 0.3453(10) 0.7806(5) 0.4361(4) 0.175(6) Uani 1 1 d .
H22A H 0.4599 0.7807 0.4378 0.263 Uiso 1 1 calc R
H22B H 0.3035 0.8138 0.4473 0.263 Uiso 1 1 calc R
H22C H 0.3134 0.7818 0.4131 0.263 Uiso 1 1 calc R
C23 C 0.3578(9) 0.7232(6) 0.4855(2) 0.163(6) Uani 1 1 d .
H23A H 0.4719 0.7253 0.4837 0.244 Uiso 1 1 calc R
H23B H 0.3287 0.6871 0.4955 0.244 Uiso 1 1 calc R
H23C H 0.3209 0.7546 0.4990 0.244 Uiso 1 1 calc R
C24 C -0.0535(7) 0.7317(4) 0.42169(14) 0.088(2) Uani 1 1 d .
C25 C -0.0468(11) 0.6737(5) 0.4054(2) 0.138(4) Uani 1 1 d .
H25A H -0.0720 0.6443 0.4213 0.206 Uiso 1 1 calc R
H25B H 0.0587 0.6672 0.3971 0.206 Uiso 1 1 calc R
H25C H -0.1228 0.6724 0.3873 0.206 Uiso 1 1 calc R
C26 C -0.0027(15) 0.7769(6) 0.3978(2) 0.183(6) Uani 1 1 d .
H26A H -0.0854 0.7827 0.3813 0.274 Uiso 1 1 calc R
H26B H 0.0936 0.7648 0.3871 0.274 Uiso 1 1 calc R
H26C H 0.0166 0.8125 0.4095 0.274 Uiso 1 1 calc R
C27 C -0.2188(8) 0.7399(7) 0.43352(19) 0.161(6) Uani 1 1 d .
H27A H -0.2915 0.7400 0.4148 0.241 Uiso 1 1 calc R
H27B H -0.2261 0.7760 0.4451 0.241 Uiso 1 1 calc R
H27C H -0.2460 0.7089 0.4483 0.241 Uiso 1 1 calc R
C28 C 0.0906(6) 0.8955(3) 0.45151(12) 0.0615(15) Uani 1 1 d .
C29 C 0.1993(8) 0.9376(2) 0.40489(13) 0.0627(15) Uani 1 1 d .
C30 C 0.3610(9) 0.9402(2) 0.40353(16) 0.0711(17) Uani 1 1 d .
C31 C 0.4293(9) 0.9468(3) 0.3736(2) 0.085(2) Uani 1 1 d .
H31 H 0.5400 0.9479 0.3718 0.102 Uiso 1 1 calc R
C32 C 0.3343(12) 0.9518(3) 0.34593(17) 0.085(2) Uani 1 1 d .
H32 H 0.3821 0.9581 0.3255 0.102 Uiso 1 1 calc R
C33 C 0.1789(12) 0.9481(3) 0.34704(16) 0.089(2) Uani 1 1 d .
H33 H 0.1182 0.9498 0.3275 0.106 Uiso 1 1 calc R
C34 C 0.1058(9) 0.9419(3) 0.37676(17) 0.0754(18) Uani 1 1 d .
C35 C -0.0736(11) 0.9387(4) 0.3789(3) 0.137(4) Uani 1 1 d .
H35A H -0.1189 0.9356 0.3569 0.205 Uiso 1 1 calc R
H35B H -0.1131 0.9731 0.3893 0.205 Uiso 1 1 calc R
H35C H -0.1031 0.9055 0.3917 0.205 Uiso 1 1 calc R
C36 C 0.4584(12) 0.9363(4) 0.4334(2) 0.119(3) Uani 1 1 d .
H36A H 0.5658 0.9479 0.4287 0.179 Uiso 1 1 calc R
H36B H 0.4586 0.8971 0.4414 0.179 Uiso 1 1 calc R
H36C H 0.4155 0.9612 0.4502 0.179 Uiso 1 1 calc R
C37 C 0.4683(6) 0.91163(19) 0.74827(12) 0.0438(10) Uani 1 1 d .
C38 C 0.4220(8) 0.9663(2) 0.76452(13) 0.0645(15) Uani 1 1 d .
C39 C 0.3463(7) 0.9587(2) 0.79538(13) 0.0618(15) Uani 1 1 d .
H39 H 0.3035 0.9913 0.8054 0.074 Uiso 1 1 calc R
C40 C 0.3313(10) 0.9086(3) 0.8113(2) 0.102(3) Uani 1 1 d .
C41 C 0.3789(6) 0.8559(2) 0.79370(13) 0.0554(13) Uani 1 1 d .
C42 C 0.3570(9) 1.0101(2) 0.74266(17) 0.081(2) Uani 1 1 d .
H42A H 0.4333 1.0177 0.7253 0.097 Uiso 1 1 calc R
H42B H 0.3442 1.0456 0.7552 0.097 Uiso 1 1 calc R
C43 C 0.2036(13) 0.9951(5) 0.7272(2) 0.148(5) Uani 1 1 d .
H43A H 0.2199 0.9668 0.7102 0.222 Uiso 1 1 calc R
H43B H 0.1561 1.0291 0.7176 0.222 Uiso 1 1 calc R
H43C H 0.1339 0.9796 0.7438 0.222 Uiso 1 1 calc R
C46 C 0.2058(9) 0.9001(3) 0.83587(15) 0.0775(19) Uani 1 1 d .
H46A H 0.1981 0.9344 0.8496 0.093 Uiso 1 1 calc R
H46B H 0.2346 0.8679 0.8502 0.093 Uiso 1 1 calc R
C47 C 0.0490(11) 0.8886(5) 0.8201(3) 0.157(5) Uani 1 1 d .
H47A H 0.0109 0.9230 0.8093 0.236 Uiso 1 1 calc R
H47B H -0.0256 0.8770 0.8368 0.236 Uiso 1 1 calc R
H47C H 0.0595 0.8582 0.8040 0.236 Uiso 1 1 calc R
C48 C 0.7977(5) 0.8566(2) 0.69860(12) 0.0475(11) Uani 1 1 d .
C49 C 0.8459(7) 0.9043(3) 0.67638(18) 0.079(2) Uani 1 1 d .
H49A H 0.9604 0.9065 0.6758 0.119 Uiso 1 1 calc R
H49B H 0.8039 0.9401 0.6845 0.119 Uiso 1 1 calc R
H49C H 0.8047 0.8973 0.6544 0.119 Uiso 1 1 calc R
C50 C 0.8650(7) 0.8690(3) 0.73274(16) 0.0776(19) Uani 1 1 d .
H50A H 0.9792 0.8721 0.7317 0.116 Uiso 1 1 calc R
H50B H 0.8371 0.8382 0.7475 0.116 Uiso 1 1 calc R
H50C H 0.8215 0.9047 0.7408 0.116 Uiso 1 1 calc R
C51 C 0.8647(7) 0.8003(3) 0.6880(2) 0.085(2) Uani 1 1 d .
H51A H 0.8306 0.7921 0.6657 0.127 Uiso 1 1 calc R
H51B H 0.8276 0.7703 0.7025 0.127 Uiso 1 1 calc R
H51C H 0.9793 0.8020 0.6891 0.127 Uiso 1 1 calc R
C52 C 0.4680(5) 0.8501(2) 0.66512(11) 0.0453(11) Uani 1 1 d .
C53 C 0.4695(7) 0.9075(2) 0.64770(13) 0.0609(14) Uani 1 1 d .
H53A H 0.4019 0.9057 0.6283 0.091 Uiso 1 1 calc R
H53B H 0.5768 0.9166 0.6413 0.091 Uiso 1 1 calc R
H53C H 0.4309 0.9369 0.6624 0.091 Uiso 1 1 calc R
C54 C 0.3006(6) 0.8359(3) 0.67483(15) 0.0697(17) Uani 1 1 d .
H54A H 0.2345 0.8327 0.6552 0.105 Uiso 1 1 calc R
H54B H 0.2601 0.8661 0.6888 0.105 Uiso 1 1 calc R
H54C H 0.2998 0.8000 0.6867 0.105 Uiso 1 1 calc R
C55 C 0.5301(8) 0.8043(3) 0.64244(14) 0.0717(17) Uani 1 1 d .
H55A H 0.5379 0.7684 0.6543 0.108 Uiso 1 1 calc R
H55B H 0.6338 0.8153 0.6347 0.108 Uiso 1 1 calc R
H55C H 0.4583 0.7999 0.6238 0.108 Uiso 1 1 calc R
C56 C 0.5802(6) 0.7221(3) 0.81339(12) 0.0573(13) Uani 1 1 d .
C57 C 0.7035(8) 0.7691(4) 0.81619(17) 0.095(3) Uani 1 1 d .
H57A H 0.7962 0.7546 0.8278 0.143 Uiso 1 1 calc R
H57B H 0.6601 0.8012 0.8282 0.143 Uiso 1 1 calc R
H57C H 0.7330 0.7815 0.7944 0.143 Uiso 1 1 calc R
C58 C 0.5210(9) 0.7093(4) 0.84734(15) 0.087(2) Uani 1 1 d .
H58A H 0.4551 0.6753 0.8466 0.131 Uiso 1 1 calc R
H58B H 0.4594 0.7414 0.8552 0.131 Uiso 1 1 calc R
H58C H 0.6103 0.7028 0.8621 0.131 Uiso 1 1 calc R
C59 C 0.6546(8) 0.6704(3) 0.79863(18) 0.087(2) Uani 1 1 d .
H59A H 0.7473 0.6597 0.8115 0.131 Uiso 1 1 calc R
H59B H 0.6854 0.6788 0.7762 0.131 Uiso 1 1 calc R
H59C H 0.5793 0.6391 0.7985 0.131 Uiso 1 1 calc R
C60 C 0.2476(6) 0.7070(2) 0.78220(13) 0.0481(11) Uani 1 1 d .
C61 C 0.1573(7) 0.7005(3) 0.81401(16) 0.0673(16) Uani 1 1 d .
H61A H 0.0587 0.6805 0.8097 0.101 Uiso 1 1 calc R
H61B H 0.1348 0.7381 0.8230 0.101 Uiso 1 1 calc R
H61C H 0.2206 0.6789 0.8297 0.101 Uiso 1 1 calc R
C62 C 0.2886(7) 0.6484(2) 0.76894(15) 0.0602(14) Uani 1 1 d .
H62A H 0.1920 0.6276 0.7639 0.090 Uiso 1 1 calc R
H62B H 0.3501 0.6276 0.7853 0.090 Uiso 1 1 calc R
H62C H 0.3499 0.6526 0.7491 0.090 Uiso 1 1 calc R
C63 C 0.1447(7) 0.7374(3) 0.75693(16) 0.0689(16) Uani 1 1 d .
H63A H 0.1961 0.7366 0.7357 0.103 Uiso 1 1 calc R
H63B H 0.1289 0.7768 0.7637 0.103 Uiso 1 1 calc R
H63C H 0.0431 0.7183 0.7552 0.103 Uiso 1 1 calc R
C64 C 0.6204(7) 0.6853(2) 0.71287(12) 0.0545(13) Uani 1 1 d .
C65 C 0.7204(8) 0.6122(2) 0.67910(13) 0.0568(14) Uani 1 1 d .
C66 C 0.6048(8) 0.5999(2) 0.65723(15) 0.0687(16) Uani 1 1 d .
C67 C 0.6408(13) 0.5664(3) 0.63055(17) 0.093(3) Uani 1 1 d .
H67 H 0.5618 0.5575 0.6148 0.112 Uiso 1 1 calc R
C68 C 0.7906(15) 0.5460(3) 0.62679(18) 0.100(3) Uani 1 1 d .
H68 H 0.8140 0.5230 0.6085 0.120 Uiso 1 1 calc R
C69 C 0.9039(11) 0.5582(3) 0.6486(2) 0.095(3) Uani 1 1 d .
H69 H 1.0071 0.5442 0.6457 0.114 Uiso 1 1 calc R
C70 C 0.8699(9) 0.5907(3) 0.67498(17) 0.0740(18) Uani 1 1 d .
C71 C 1.0000(10) 0.6031(4) 0.6996(3) 0.122(3) Uani 1 1 d .
H71A H 0.9823 0.5813 0.7195 0.183 Uiso 1 1 calc R
H71B H 1.0005 0.6436 0.7048 0.183 Uiso 1 1 calc R
H71C H 1.1011 0.5925 0.6905 0.183 Uiso 1 1 calc R
C72 C 0.4410(10) 0.6217(3) 0.6616(2) 0.097(2) Uani 1 1 d .
H72A H 0.4082 0.6148 0.6840 0.145 Uiso 1 1 calc R
H72B H 0.3698 0.6021 0.6465 0.145 Uiso 1 1 calc R
H72C H 0.4383 0.6625 0.6571 0.145 Uiso 1 1 calc R
C73 C 0.5262(14) 0.5306(6) 0.4415(4) 0.272(14) Uani 1 1 d G
H73 H 0.4390 0.5523 0.4484 0.327 Uiso 1 1 calc R
C74 C 0.5572(16) 0.4783(7) 0.4557(3) 0.278(14) Uani 1 1 d G
H74 H 0.4913 0.4643 0.4723 0.334 Uiso 1 1 calc R
C75 C 0.6847(17) 0.4466(5) 0.4456(3) 0.226(9) Uani 1 1 d G
H75 H 0.7060 0.4108 0.4553 0.272 Uiso 1 1 calc R
C76 C 0.7812(12) 0.4671(5) 0.4213(4) 0.209(8) Uani 1 1 d G
H76 H 0.8684 0.4454 0.4144 0.251 Uiso 1 1 calc R
C77 C 0.7502(15) 0.5194(6) 0.4071(3) 0.221(8) Uani 1 1 d G
H77 H 0.8161 0.5335 0.3905 0.266 Uiso 1 1 calc R
C78 C 0.6226(18) 0.5512(4) 0.4172(4) 0.310(16) Uani 1 1 d G
H78 H 0.6014 0.5869 0.4075 0.373 Uiso 1 1 calc R
N1 N -0.0443(5) 0.73843(19) 0.52082(9) 0.0492(10) Uani 1 1 d .
N2 N -0.1196(5) 0.79838(17) 0.56299(9) 0.0451(9) Uani 1 1 d .
N3 N 0.0242(6) 0.6749(2) 0.47988(12) 0.0740(15) Uani 1 1 d .
N4 N 0.0533(9) 0.8623(3) 0.46880(14) 0.106(2) Uani 1 1 d .
N5 N 0.1239(10) 0.9369(3) 0.43482(15) 0.112(3) Uani 1 1 d .
N6 N 0.4455(4) 0.86017(15) 0.76318(9) 0.0375(8) Uani 1 1 d .
N7 N 0.5343(5) 0.91572(15) 0.71996(9) 0.0422(9) Uani 1 1 d .
N8 N 0.3581(6) 0.80851(18) 0.80820(11) 0.0596(12) Uani 1 1 d .
N9 N 0.5585(5) 0.72650(18) 0.72114(10) 0.0528(10) Uani 1 1 d .
N10 N 0.6983(7) 0.6406(2) 0.70826(12) 0.0774(16) Uani 1 1 d .
Ni1 Ni 0.00614(10) 0.80055(4) 0.494309(19) 0.0552(3) Uani 1 1 d .
Ni2 Ni 0.50616(8) 0.79297(3) 0.741890(16) 0.0347(2) Uani 1 1 d .
P1 P -0.07099(14) 0.84966(6) 0.53641(3) 0.0446(3) Uani 1 1 d .
P2 P 0.06952(15) 0.73431(8) 0.45969(3) 0.0648(4) Uani 1 1 d .
P3 P 0.58131(12) 0.85209(5) 0.70418(3) 0.0352(3) Uani 1 1 d .
P4 P 0.42334(14) 0.75258(5) 0.78656(3) 0.0407(3) Uani 1 1 d .
C44 C 0.5935(14) 0.9991(4) 0.7731(3) 0.143(4) Uani 1 1 d D
H44A H 0.6576 1.0013 0.7533 0.171 Uiso 1 1 calc R
H44B H 0.5736 1.0381 0.7809 0.171 Uiso 1 1 calc R
C45 C 0.6862(18) 0.9633(6) 0.8010(4) 0.201(6) Uani 1 1 d DU
H45A H 0.6105 0.9455 0.8155 0.302 Uiso 1 1 calc R
H45B H 0.7541 0.9889 0.8137 0.302 Uiso 1 1 calc R
H45C H 0.7500 0.9340 0.7908 0.302 Uiso 1 1 calc R

loop_
_atom_site_aniso_label
_atom_site_aniso_U_11
_atom_site_aniso_U_22
_atom_site_aniso_U_33
_atom_site_aniso_U_23
_atom_site_aniso_U_13
_atom_site_aniso_U_12
C1 0.055(3) 0.063(3) 0.029(2) 0.002(2) 0.003(2) -0.002(2)
C2 0.112(5) 0.054(3) 0.040(3) 0.007(2) 0.010(3) 0.002(3)
C3 0.154(7) 0.061(4) 0.064(4) 0.000(3) 0.033(4) -0.005(4)
C4 0.153(8) 0.076(5) 0.065(4) -0.024(4) 0.019(4) 0.009(5)
C5 0.087(4) 0.076(4) 0.042(3) -0.012(3) 0.005(3) -0.002(3)
C6 0.165(9) 0.061(5) 0.141(8) 0.018(5) 0.098(8) 0.000(5)
C7 0.101(8) 0.151(12) 0.32(2) 0.045(12) -0.004(11) -0.039(8)
C8 0.239(13) 0.064(5) 0.064(4) 0.018(4) -0.049(6) 0.002(6)
C9 0.224(15) 0.117(9) 0.32(2) 0.084(11) -0.175(15) -0.011(9)
C10 0.43(3) 0.082(7) 0.203(14) -0.006(8) 0.191(17) -0.016(11)
C11 0.313(14) 0.298(14) 0.299(14) -0.025(10) 0.014(9) -0.003(9)
C12 0.044(3) 0.071(4) 0.051(3) 0.009(3) 0.001(2) -0.010(2)
C13 0.050(3) 0.088(5) 0.079(4) -0.003(3) -0.015(3) -0.002(3)
C14 0.075(4) 0.095(5) 0.094(5) 0.027(4) -0.008(4) -0.035(4)
C15 0.063(4) 0.109(5) 0.068(4) -0.023(4) 0.000(3) -0.011(4)
C16 0.038(2) 0.068(3) 0.054(3) 0.019(2) 0.008(2) 0.006(2)
C17 0.050(3) 0.093(5) 0.091(5) 0.008(4) -0.013(3) 0.001(3)
C18 0.069(4) 0.085(5) 0.079(4) 0.036(4) 0.007(3) 0.010(3)
C19 0.059(3) 0.092(5) 0.070(4) 0.012(3) 0.020(3) 0.011(3)
C20 0.035(3) 0.153(7) 0.080(4) -0.031(5) 0.006(3) 0.005(4)
C21 0.075(5) 0.186(11) 0.152(9) -0.062(8) 0.030(6) 0.017(6)
C22 0.065(5) 0.172(11) 0.291(17) -0.023(11) 0.091(8) -0.016(6)
C23 0.052(4) 0.316(17) 0.121(8) -0.063(9) -0.018(5) 0.040(7)
C24 0.057(3) 0.165(8) 0.043(3) -0.012(4) 0.007(3) -0.019(4)
C25 0.112(7) 0.220(12) 0.080(5) -0.073(7) -0.018(5) 0.000(7)
C26 0.190(11) 0.290(17) 0.066(5) 0.058(8) -0.069(7) -0.095(11)
C27 0.047(4) 0.364(18) 0.071(5) -0.046(8) -0.014(3) 0.029(7)
C28 0.048(3) 0.103(5) 0.035(3) 0.004(3) 0.011(2) -0.001(3)
C29 0.092(4) 0.056(3) 0.040(3) 0.010(2) 0.022(3) 0.003(3)
C30 0.095(5) 0.050(3) 0.069(4) 0.003(3) 0.018(3) 0.010(3)
C31 0.092(5) 0.054(4) 0.111(6) -0.010(4) 0.047(5) -0.008(3)
C32 0.140(7) 0.054(4) 0.060(4) 0.000(3) 0.046(5) -0.017(4)
C33 0.164(8) 0.048(4) 0.053(4) -0.003(3) 0.003(4) -0.009(4)
C34 0.101(5) 0.050(3) 0.076(4) -0.012(3) 0.012(4) 0.002(3)
C35 0.106(7) 0.104(7) 0.199(12) -0.035(7) -0.021(7) 0.000(6)
C36 0.125(7) 0.111(7) 0.122(7) 0.004(6) -0.035(6) 0.014(6)
C37 0.048(3) 0.037(2) 0.047(3) -0.007(2) 0.003(2) 0.005(2)
C38 0.098(4) 0.043(3) 0.053(3) -0.014(2) 0.003(3) 0.020(3)
C39 0.087(4) 0.041(3) 0.058(3) -0.016(2) 0.026(3) 0.007(3)
C40 0.145(7) 0.045(3) 0.117(6) -0.038(4) 0.095(5) -0.021(4)
C41 0.064(3) 0.045(3) 0.058(3) -0.013(2) 0.028(3) -0.012(2)
C42 0.118(6) 0.043(3) 0.083(4) 0.007(3) 0.045(4) 0.018(3)
C43 0.139(8) 0.184(11) 0.120(8) -0.044(7) -0.043(7) 0.098(8)
C46 0.114(6) 0.064(4) 0.056(3) 0.001(3) 0.031(4) 0.019(4)
C47 0.084(6) 0.146(10) 0.241(15) 0.025(10) -0.005(8) 0.035(6)
C48 0.032(2) 0.056(3) 0.054(3) 0.008(2) 0.006(2) -0.004(2)
C49 0.044(3) 0.094(5) 0.100(5) 0.052(4) 0.011(3) -0.006(3)
C50 0.046(3) 0.108(5) 0.078(4) 0.013(4) -0.017(3) -0.018(3)
C51 0.049(3) 0.080(5) 0.125(6) -0.001(4) 0.027(4) 0.015(3)
C52 0.042(2) 0.056(3) 0.038(2) 0.000(2) 0.0028(19) 0.000(2)
C53 0.068(3) 0.064(3) 0.051(3) 0.012(3) -0.008(3) 0.000(3)
C54 0.045(3) 0.104(5) 0.059(3) 0.008(3) -0.009(3) -0.014(3)
C55 0.093(5) 0.072(4) 0.050(3) -0.016(3) -0.013(3) 0.009(3)
C56 0.058(3) 0.072(4) 0.043(3) 0.007(2) -0.001(2) -0.017(3)
C57 0.085(5) 0.127(6) 0.072(4) 0.018(4) -0.028(4) -0.053(5)
C58 0.096(5) 0.118(6) 0.048(3) 0.017(4) 0.001(3) -0.024(4)
C59 0.075(4) 0.103(5) 0.083(5) 0.001(4) -0.029(4) 0.027(4)
C60 0.043(2) 0.044(3) 0.058(3) 0.000(2) 0.010(2) -0.007(2)
C61 0.058(3) 0.065(4) 0.080(4) 0.006(3) 0.032(3) -0.007(3)
C62 0.056(3) 0.052(3) 0.072(4) -0.012(3) 0.005(3) -0.009(2)
C63 0.053(3) 0.063(4) 0.091(4) 0.013(3) -0.012(3) -0.011(3)
C64 0.074(4) 0.051(3) 0.039(3) 0.002(2) 0.019(2) 0.003(3)
C65 0.095(4) 0.030(2) 0.046(3) 0.001(2) 0.024(3) 0.003(3)
C66 0.092(5) 0.050(3) 0.064(4) 0.018(3) 0.018(3) 0.001(3)
C67 0.161(8) 0.059(4) 0.058(4) 0.011(3) -0.018(5) -0.016(5)
C68 0.194(10) 0.052(4) 0.057(4) -0.001(3) 0.046(5) 0.010(5)
C69 0.123(7) 0.064(4) 0.099(6) 0.016(4) 0.064(5) 0.022(4)
C70 0.090(5) 0.045(3) 0.087(4) 0.012(3) 0.024(4) -0.006(3)
C71 0.083(5) 0.094(6) 0.188(11) 0.001(6) 0.000(6) -0.009(5)
C72 0.111(6) 0.081(5) 0.099(6) 0.015(4) -0.017(5) 0.006(4)
C73 0.28(3) 0.123(14) 0.41(4) -0.069(18) 0.00(2) 0.029(16)
C74 0.21(2) 0.42(4) 0.211(18) -0.16(2) 0.083(15) -0.04(2)
C75 0.218(19) 0.24(2) 0.223(19) -0.061(15) 0.068(15) -0.080(17)
C76 0.199(15) 0.116(11) 0.31(2) -0.003(12) 0.087(16) 0.012(10)
C77 0.218(17) 0.134(13) 0.31(2) -0.047(15) 0.083(16) 0.018(12)
C78 0.35(3) 0.107(12) 0.48(4) -0.081(17) 0.22(3) -0.059(15)
N1 0.055(2) 0.063(3) 0.0296(18) -0.0061(18) 0.0067(17) 0.010(2)
N2 0.052(2) 0.051(2) 0.0326(19) 0.0050(17) 0.0100(17) 0.0008(18)
N3 0.080(3) 0.089(4) 0.053(3) -0.031(3) 0.010(2) 0.017(3)
N4 0.149(6) 0.109(5) 0.062(3) 0.020(3) 0.066(4) 0.008(4)
N5 0.169(7) 0.095(5) 0.075(4) 0.006(3) 0.070(4) -0.002(4)
N6 0.0380(18) 0.0371(19) 0.0375(18) -0.0063(15) 0.0061(15) -0.0022(15)
N7 0.053(2) 0.035(2) 0.0385(19) -0.0001(15) 0.0035(17) 0.0037(17)
N8 0.082(3) 0.047(2) 0.051(2) -0.0114(19) 0.037(2) -0.013(2)
N9 0.072(3) 0.040(2) 0.047(2) 0.0034(18) 0.021(2) 0.015(2)
N10 0.118(5) 0.054(3) 0.061(3) -0.009(2) 0.007(3) 0.026(3)
Ni1 0.0452(5) 0.0898(7) 0.0309(4) 0.0073(4) 0.0108(3) -0.0002(4)
Ni2 0.0380(4) 0.0338(4) 0.0325(4) -0.0054(3) 0.0087(3) -0.0005(3)
P1 0.0400(6) 0.0614(8) 0.0326(6) 0.0136(5) 0.0070(5) -0.0025(5)
P2 0.0392(7) 0.1189(14) 0.0364(7) -0.0131(7) 0.0080(5) -0.0003(8)
P3 0.0331(5) 0.0372(6) 0.0353(5) -0.0004(4) 0.0042(4) 0.0008(4)
P4 0.0458(6) 0.0415(6) 0.0351(6) -0.0062(5) 0.0118(5) -0.0077(5)
C44 0.167(10) 0.081(6) 0.181(11) -0.040(7) 0.021(9) -0.025(6)
C45 0.183(9) 0.202(10) 0.217(10) -0.043(8) -0.052(8) 0.012(8)

loop_
_atom_type_symbol
_atom_type_description
_atom_type_scat_dispersion_real
_atom_type_scat_dispersion_imag
_atom_type_scat_source
C C 0.0181 0.0091 'International Tables Vol C Tables 4.2.6.8 and 6.1.1.4'
H H 0.0000 0.0000 'International Tables Vol C Tables 4.2.6.8 and 6.1.1.4'
N N 0.0311 0.0180 'International Tables Vol C Tables 4.2.6.8 and 6.1.1.4'
P P 0.2955 0.4335 'International Tables Vol C Tables 4.2.6.8 and 6.1.1.4'
Ni Ni -3.0029 0.5091 'International Tables Vol C Tables 4.2.6.8 and 6.1.1.4'

loop_
_geom_angle_atom_site_label_1
_geom_angle_atom_site_label_2
_geom_angle_atom_site_label_3
_geom_angle
N2 C1 N1 120.0(4)
N2 C1 C2 117.8(4)
N1 C1 C2 122.3(5)
C3 C2 C1 113.5(5)
C3 C2 C8 113.1(6)
C1 C2 C8 109.3(6)
C3 C2 C6 107.5(6)
C1 C2 C6 108.8(5)
C8 C2 C6 104.1(7)
C4 C3 C2 125.5(7)
C3 C4 C5 117.3(6)
C3 C4 C10 126.7(8)
C5 C4 C10 114.5(7)
N3 C5 N1 119.4(6)
N3 C5 C4 118.7(6)
N1 C5 C4 121.9(5)
C7 C6 C2 116.2(9)
C9 C8 C2 112.9(10)
C11 C10 C4 110.7(13)
C14 C12 C13 108.4(5)
C14 C12 C15 110.8(6)
C13 C12 C15 108.4(5)
C14 C12 P1 111.9(4)
C13 C12 P1 105.1(4)
C15 C12 P1 112.0(4)
C18 C16 C17 109.0(5)
C18 C16 C19 110.1(5)
C17 C16 C19 109.0(5)
C18 C16 P1 110.5(4)
C17 C16 P1 105.4(4)
C19 C16 P1 112.5(4)
C22 C20 C21 113.9(8)
C22 C20 C23 106.7(9)
C21 C20 C23 107.5(9)
C22 C20 P2 110.9(6)
C21 C20 P2 113.0(6)
C23 C20 P2 103.9(5)
C27 C24 C26 113.2(10)
C27 C24 C25 107.3(8)
C26 C24 C25 109.5(8)
C27 C24 P2 104.1(4)
C26 C24 P2 110.7(5)
C25 C24 P2 111.8(6)
N4 C28 N5 172.4(7)
C30 C29 N5 120.6(6)
C30 C29 C34 121.5(5)
N5 C29 C34 117.6(7)
C31 C30 C29 118.4(7)
C31 C30 C36 120.6(8)
C29 C30 C36 121.0(7)
C30 C31 C32 119.3(7)
C33 C32 C31 122.5(6)
C32 C33 C34 119.9(7)
C33 C34 C29 118.4(7)
C33 C34 C35 121.0(8)
C29 C34 C35 120.5(7)
N7 C37 N6 121.9(4)
N7 C37 C38 116.8(4)
N6 C37 C38 121.3(4)
C39 C38 C42 117.0(5)
C39 C38 C37 113.8(5)
C42 C38 C37 115.5(5)
C39 C38 C44 105.8(6)
C42 C38 C44 97.1(6)
C37 C38 C44 104.6(5)
C40 C39 C38 125.4(5)
C39 C40 C46 121.0(6)
C39 C40 C41 117.6(5)
C46 C40 C41 114.6(5)
N8 C41 N6 123.0(4)
N8 C41 C40 117.4(5)
N6 C41 C40 119.6(5)
C38 C42 C43 114.5(7)
C40 C46 C47 112.1(8)
C49 C48 C51 112.0(5)
C49 C48 C50 107.9(5)
C51 C48 C50 106.9(5)
C49 C48 P3 113.3(4)
C51 C48 P3 111.4(4)
C50 C48 P3 104.9(4)
C54 C52 C55 109.8(5)
C54 C52 C53 109.3(5)
C55 C52 C53 109.6(4)
C54 C52 P3 104.9(3)
C55 C52 P3 111.3(4)
C53 C52 P3 111.9(4)
C59 C56 C58 110.7(6)
C59 C56 C57 108.9(6)
C58 C56 C57 108.2(5)
C59 C56 P4 112.2(4)
C58 C56 P4 111.9(4)
C57 C56 P4 104.6(4)
C63 C60 C62 108.4(5)
C63 C60 C61 109.5(5)
C62 C60 C61 109.5(4)
C63 C60 P4 104.5(3)
C62 C60 P4 111.7(3)
C61 C60 P4 113.1(4)
N9 C64 N10 170.9(6)
C66 C65 C70 120.3(5)
C66 C65 N10 124.6(6)
C70 C65 N10 114.7(6)
C65 C66 C67 118.5(7)
C65 C66 C72 121.2(6)
C67 C66 C72 120.3(7)
C68 C67 C66 120.2(8)
C69 C68 C67 120.8(7)
C68 C69 C70 119.5(8)
C69 C70 C65 120.7(8)
C69 C70 C71 118.4(8)
C65 C70 C71 120.9(7)
C74 C73 C78 120.0
C75 C74 C73 120.0
C74 C75 C76 120.0
C77 C76 C75 120.0
C76 C77 C78 120.0
C77 C78 C73 120.0
C1 N1 C5 119.4(5)
C1 N1 Ni1 120.3(4)
C5 N1 Ni1 120.3(3)
C1 N2 P1 114.4(3)
C5 N3 P2 114.7(5)
C28 N4 Ni1 172.5(6)
C28 N5 C29 127.9(6)
C37 N6 C41 121.9(4)
C37 N6 Ni2 119.7(3)
C41 N6 Ni2 118.4(3)
C37 N7 P3 112.6(3)
C41 N8 P4 112.9(3)
C64 N9 Ni2 164.4(5)
C64 N10 C65 127.7(5)
N4 Ni1 N1 178.9(2)
N4 Ni1 P2 97.9(2)
N1 Ni1 P2 83.07(13)
N4 Ni1 P1 95.8(2)
N1 Ni1 P1 83.24(12)
P2 Ni1 P1 166.30(7)
N9 Ni2 N6 178.07(19)
N9 Ni2 P3 98.09(13)
N6 Ni2 P3 82.91(12)
N9 Ni2 P4 95.70(13)
N6 Ni2 P4 83.36(12)
P3 Ni2 P4 166.07(5)
N2 P1 C12 103.2(2)
N2 P1 C16 103.9(2)
C12 P1 C16 115.1(3)
N2 P1 Ni1 102.13(15)
C12 P1 Ni1 114.84(18)
C16 P1 Ni1 115.20(18)
N3 P2 C20 104.4(4)
N3 P2 C24 104.7(3)
C20 P2 C24 112.7(3)
N3 P2 Ni1 102.47(16)
C20 P2 Ni1 115.6(3)
C24 P2 Ni1 115.2(3)
N7 P3 C52 103.3(2)
N7 P3 C48 103.8(2)
C52 P3 C48 113.5(2)
N7 P3 Ni2 102.87(14)
C52 P3 Ni2 116.09(16)
C48 P3 Ni2 115.05(16)
N8 P4 C60 103.4(2)
N8 P4 C56 103.3(3)
C60 P4 C56 114.0(2)
N8 P4 Ni2 102.27(16)
C60 P4 Ni2 116.21(17)
C56 P4 Ni2 115.10(17)
C45 C44 C38 108.8(9)

loop_
_geom_bond_atom_site_label_1
_geom_bond_atom_site_label_2
_geom_bond_distance
C1 N2 1.303(6)
C1 N1 1.393(6)
C1 C2 1.500(7)
C2 C3 1.458(9)
C2 C8 1.520(10)
C2 C6 1.563(12)
C3 C4 1.361(9)
C4 C5 1.464(10)
C4 C10 1.510(14)
C5 N3 1.300(7)
C5 N1 1.403(7)
C6 C7 1.443(16)
C8 C9 1.475(18)
C10 C11 1.476(16)
C12 C14 1.495(8)
C12 C13 1.530(8)
C12 C15 1.542(8)
C12 P1 1.850(5)
C16 C18 1.517(8)
C16 C17 1.518(8)
C16 C19 1.536(8)
C16 P1 1.865(5)
C20 C22 1.511(14)
C20 C21 1.516(12)
C20 C23 1.533(11)
C20 P2 1.860(6)
C24 C27 1.512(9)
C24 C26 1.518(13)
C24 C25 1.525(13)
C24 P2 1.870(6)
C28 N4 1.108(8)
C28 N5 1.229(9)
C29 C30 1.384(9)
C29 N5 1.396(7)
C29 C34 1.399(9)
C30 C31 1.378(9)
C30 C36 1.477(10)
C31 C32 1.390(11)
C32 C33 1.332(11)
C33 C34 1.386(10)
C34 C35 1.538(12)
C37 N7 1.303(6)
C37 N6 1.376(6)
C37 C38 1.509(6)
C38 C39 1.442(8)
C38 C42 1.473(8)
C38 C44 1.689(12)
C39 C40 1.358(9)
C40 C46 1.496(8)
C40 C41 1.498(7)
C41 N8 1.282(7)
C41 N6 1.387(6)
C42 C43 1.490(12)
C46 C47 1.504(12)
C48 C49 1.511(7)
C48 C51 1.513(8)
C48 C50 1.536(8)
C48 P3 1.868(5)
C52 C54 1.527(7)
C52 C55 1.527(7)
C52 C53 1.532(7)
C52 P3 1.863(5)
C56 C59 1.508(9)
C56 C58 1.520(8)
C56 C57 1.533(8)
C56 P4 1.867(6)
C60 C63 1.529(8)
C60 C62 1.530(7)
C60 C61 1.534(7)
C60 P4 1.853(5)
C64 N9 1.160(6)
C64 N10 1.265(7)
C65 C66 1.356(9)
C65 C70 1.387(9)
C65 N10 1.388(7)
C66 C67 1.390(10)
C66 C72 1.503(10)
C67 C68 1.378(13)
C68 C69 1.341(13)
C69 C70 1.362(10)
C70 C71 1.522(12)
C73 C74 1.3900
C73 C78 1.3900
C74 C75 1.3900
C75 C76 1.3900
C76 C77 1.3900
C77 C78 1.3900
N1 Ni1 1.880(4)
N2 P1 1.686(4)
N3 P2 1.679(6)
N4 Ni1 1.843(6)
N6 Ni2 1.888(4)
N7 P3 1.687(4)
N8 P4 1.691(4)
N9 Ni2 1.844(4)
Ni1 P2 2.1870(18)
Ni1 P1 2.1912(15)
Ni2 P3 2.1880(13)
Ni2 P4 2.1936(13)
C44 C45 1.622(13)
